data_7153722
loop_
_publ_author_name
'Goutham, Kommuru'
'Mangina, N. S. V. M. Rao'
'Suresh, Surisetti'
'Raghavaiah, Pallepogu'
'Karunakar, Galla V.'

_publ_section_title
;
 Gold-catalysed cyclisation of N-propargylic \b-enaminones to form
 3-methylene-1-pyrroline derivatives.
;
_journal_issue 18
_journal_name_full 'Organic &amp; biomolecular chemistry'
_journal_page_first 2869
_journal_page_last 2873
_journal_paper_doi 10.1039/c3ob42513d
_journal_volume 12
_journal_year 2014
_chemical_formula_sum 'C24 H19 N O'
_chemical_formula_weight 337.40
_chemical_name_systematic
;
?
;
_space_group_IT_number 2
_symmetry_cell_setting triclinic
_symmetry_space_group_name_Hall '-P 1'
_symmetry_space_group_name_H-M 'P -1'
_atom_sites_solution_hydrogens geom
_atom_sites_solution_primary direct
_atom_sites_solution_secondary difmap
_audit_creation_method SHELXL-97
_cell_angle_alpha 73.388(13)
_cell_angle_beta 84.716(14)
_cell_angle_gamma 79.196(15)
_cell_formula_units_Z 2
_cell_length_a 9.2718(19)
_cell_length_b 9.5841(14)
_cell_length_c 10.4920(15)
_cell_measurement_reflns_used 1027
_cell_measurement_temperature 293(2)
_cell_measurement_theta_max 28.8430
_cell_measurement_theta_min 2.8878
_cell_volume 876.9(3)
_computing_cell_refinement
;
CrysAlisPro, Agilent Technologies,
Version 1.171.35.19 (release 27-10-2011 CrysAlis171 .NET)
(compiled Oct 27 2011,15:02:11)
;
_computing_data_collection
;
CrysAlisPro, Agilent Technologies,
Version 1.171.35.19 (release 27-10-2011 CrysAlis171 .NET)
(compiled Oct 27 2011,15:02:11)
;
_computing_data_reduction
;
CrysAlisPro, Agilent Technologies,
Version 1.171.35.19 (release 27-10-2011 CrysAlis171 .NET)
(compiled Oct 27 2011,15:02:11)
;
_computing_structure_refinement 'SHELXL-97 (Sheldrick, 2008)'
_computing_structure_solution 'SHELXL-97 (Sheldrick, 2008)'
_diffrn_ambient_temperature 293(2)
_diffrn_measured_fraction_theta_full 0.999
_diffrn_measured_fraction_theta_max 0.999
_diffrn_measurement_device_type 'Xcalibur, Eos, Gemini'
_diffrn_measurement_method '\w scans'
_diffrn_radiation_monochromator graphite
_diffrn_radiation_source 'Enhance (Mo) X-ray Source'
_diffrn_radiation_type MoK\a
_diffrn_radiation_wavelength 0.71073
_diffrn_reflns_av_R_equivalents 0.0332
_diffrn_reflns_av_sigmaI/netI 0.0748
_diffrn_reflns_limit_h_max 11
_diffrn_reflns_limit_h_min -10
_diffrn_reflns_limit_k_max 11
_diffrn_reflns_limit_k_min -11
_diffrn_reflns_limit_l_max 12
_diffrn_reflns_limit_l_min -10
_diffrn_reflns_number 5558
_diffrn_reflns_theta_full 25.00
_diffrn_reflns_theta_max 25.00
_diffrn_reflns_theta_min 2.89
_exptl_absorpt_coefficient_mu 0.078
_exptl_absorpt_correction_T_max 0.9847
_exptl_absorpt_correction_T_min 0.9682
_exptl_absorpt_correction_type multi-scan
_exptl_absorpt_process_details
;
CrysAlisPro, Agilent Technologies,
Version 1.171.35.19 (release 27-10-2011 CrysAlis171 .NET)
(compiled Oct 27 2011,15:02:11)
Empirical absorption correction using spherical harmonics,
implemented in SCALE3 ABSPACK scaling algorithm.
;
_exptl_crystal_colour colorless
_exptl_crystal_density_diffrn 1.278
_exptl_crystal_density_method 'not measured'
_exptl_crystal_description plate
_exptl_crystal_F_000 356
_exptl_crystal_size_max 0.42
_exptl_crystal_size_mid 0.22
_exptl_crystal_size_min 0.20
_refine_diff_density_max 0.138
_refine_diff_density_min -0.185
_refine_diff_density_rms 0.039
_refine_ls_extinction_method none
_refine_ls_goodness_of_fit_ref 0.978
_refine_ls_hydrogen_treatment mixed
_refine_ls_matrix_type full
_refine_ls_number_parameters 243
_refine_ls_number_reflns 3086
_refine_ls_number_restraints 0
_refine_ls_restrained_S_all 0.978
_refine_ls_R_factor_all 0.0961
_refine_ls_R_factor_gt 0.0510
_refine_ls_shift/su_max 0.000
_refine_ls_shift/su_mean 0.000
_refine_ls_structure_factor_coef Fsqd
_refine_ls_weighting_details 'calc w=1/[\s^2^(Fo^2^)+(0.0327P)^2^+0.0000P] where P=(Fo^2^+2Fc^2^)/3'
_refine_ls_weighting_scheme calc
_refine_ls_wR_factor_gt 0.0894
_refine_ls_wR_factor_ref 0.1096
_reflns_number_gt 1860
_reflns_number_total 3086
_reflns_threshold_expression >2\s(I)
_cod_data_source_file c3ob42513d2.cif
_cod_data_source_block epr105gk
_cod_database_code 7153722

loop_
_symmetry_equiv_pos_as_xyz
'x, y, z'
'-x, -y, -z'

loop_
_atom_site_label
_atom_site_type_symbol
_atom_site_fract_x
_atom_site_fract_y
_atom_site_fract_z
_atom_site_U_iso_or_equiv
_atom_site_adp_type
_atom_site_occupancy
_atom_site_symmetry_multiplicity
_atom_site_calc_flag
_atom_site_refinement_flags
C1 C 0.3160(2) 0.5806(2) 0.2701(2) 0.0377(6) Uani 1 1 d .
C2 C 0.4311(3) 0.5508(3) 0.1824(2) 0.0468(6) Uani 1 1 d .
H2 H 0.4791 0.4542 0.1924 0.056 Uiso 1 1 calc R
C3 C 0.4748(3) 0.6637(3) 0.0805(2) 0.0567(7) Uani 1 1 d .
H3 H 0.5520 0.6426 0.0220 0.068 Uiso 1 1 calc R
C4 C 0.4062(3) 0.8050(3) 0.0647(3) 0.0653(8) Uani 1 1 d .
H4 H 0.4375 0.8807 -0.0034 0.078 Uiso 1 1 calc R
C5 C 0.2905(3) 0.8365(3) 0.1491(3) 0.0737(9) Uani 1 1 d .
H5 H 0.2423 0.9333 0.1372 0.088 Uiso 1 1 calc R
C6 C 0.2458(3) 0.7250(3) 0.2514(2) 0.0576(7) Uani 1 1 d .
H6 H 0.1675 0.7471 0.3084 0.069 Uiso 1 1 calc R
C7 C 0.2652(2) 0.4698(2) 0.3902(2) 0.0387(6) Uani 1 1 d .
C8 C 0.3059(2) 0.3024(2) 0.4058(2) 0.0336(5) Uani 1 1 d .
C9 C 0.4717(2) 0.2487(2) 0.4038(2) 0.0382(6) Uani 1 1 d .
C10 C 0.5019(2) 0.1525(3) 0.3106(2) 0.0502(7) Uani 1 1 d .
H10A H 0.5859 0.1764 0.2514 0.060 Uiso 1 1 calc R
H10B H 0.5227 0.0493 0.3603 0.060 Uiso 1 1 calc R
C11 C 0.2670(2) 0.2615(2) 0.28257(19) 0.0335(5) Uani 1 1 d .
C12 C 0.5689(3) 0.2804(3) 0.4700(3) 0.0568(8) Uani 1 1 d .
C13 C 0.2389(2) 0.2126(2) 0.5362(2) 0.0358(6) Uani 1 1 d .
C14 C 0.2645(3) 0.2345(3) 0.6565(2) 0.0528(7) Uani 1 1 d .
H14 H 0.3177 0.3075 0.6569 0.063 Uiso 1 1 calc R
C15 C 0.2130(3) 0.1508(3) 0.7750(2) 0.0623(8) Uani 1 1 d .
H15 H 0.2313 0.1677 0.8545 0.075 Uiso 1 1 calc R
C16 C 0.1347(3) 0.0425(3) 0.7767(3) 0.0594(8) Uani 1 1 d .
H16 H 0.0978 -0.0127 0.8569 0.071 Uiso 1 1 calc R
C17 C 0.1115(3) 0.0164(3) 0.6597(3) 0.0564(7) Uani 1 1 d .
H17 H 0.0602 -0.0584 0.6604 0.068 Uiso 1 1 calc R
C18 C 0.1636(2) 0.1002(2) 0.5402(2) 0.0440(6) Uani 1 1 d .
H18 H 0.1476 0.0805 0.4614 0.053 Uiso 1 1 calc R
C19 C 0.1208(2) 0.3075(2) 0.22341(19) 0.0329(5) Uani 1 1 d .
C20 C 0.0000(2) 0.3766(2) 0.2827(2) 0.0401(6) Uani 1 1 d .
H20 H 0.0092 0.3989 0.3619 0.048 Uiso 1 1 calc R
C21 C -0.1347(3) 0.4125(3) 0.2244(2) 0.0500(7) Uani 1 1 d .
H21 H -0.2158 0.4586 0.2648 0.060 Uiso 1 1 calc R
C22 C -0.1493(3) 0.3806(3) 0.1074(3) 0.0549(7) Uani 1 1 d .
H22 H -0.2404 0.4044 0.0692 0.066 Uiso 1 1 calc R
C23 C -0.0299(3) 0.3138(3) 0.0466(2) 0.0512(7) Uani 1 1 d .
H23 H -0.0399 0.2933 -0.0333 0.061 Uiso 1 1 calc R
C24 C 0.1044(3) 0.2772(2) 0.1039(2) 0.0419(6) Uani 1 1 d .
H24 H 0.1851 0.2318 0.0624 0.050 Uiso 1 1 calc R
H12A H 0.676(3) 0.235(3) 0.465(2) 0.079(9) Uiso 1 1 d .
H12B H 0.534(3) 0.347(3) 0.527(2) 0.074(9) Uiso 1 1 d .
N1 N 0.3705(2) 0.1810(2) 0.23451(17) 0.0427(5) Uani 1 1 d .
O1 O 0.19026(19) 0.51432(17) 0.47605(16) 0.0588(5) Uani 1 1 d .

loop_
_atom_site_aniso_label
_atom_site_aniso_U_11
_atom_site_aniso_U_22
_atom_site_aniso_U_33
_atom_site_aniso_U_23
_atom_site_aniso_U_13
_atom_site_aniso_U_12
C1 0.0418(14) 0.0384(14) 0.0364(13) -0.0114(11) -0.0075(11) -0.0106(12)
C2 0.0538(16) 0.0386(14) 0.0457(15) -0.0082(12) -0.0021(12) -0.0071(13)
C3 0.0624(19) 0.0542(18) 0.0495(16) -0.0041(14) 0.0033(13) -0.0181(15)
C4 0.089(2) 0.0487(18) 0.0547(18) 0.0000(15) -0.0101(16) -0.0231(18)
C5 0.105(3) 0.0395(16) 0.066(2) -0.0048(15) -0.0091(18) 0.0025(17)
C6 0.0689(19) 0.0451(16) 0.0518(17) -0.0091(13) -0.0064(13) 0.0031(14)
C7 0.0355(14) 0.0415(14) 0.0430(14) -0.0167(12) -0.0041(11) -0.0067(12)
C8 0.0341(13) 0.0351(13) 0.0331(12) -0.0113(10) -0.0024(10) -0.0062(11)
C9 0.0387(14) 0.0369(13) 0.0374(13) -0.0062(11) -0.0035(11) -0.0072(11)
C10 0.0405(15) 0.0519(16) 0.0550(16) -0.0157(13) -0.0056(12) 0.0037(13)
C11 0.0380(13) 0.0328(13) 0.0309(12) -0.0092(10) 0.0010(10) -0.0092(11)
C12 0.0424(17) 0.0666(19) 0.0641(19) -0.0205(16) -0.0080(15) -0.0089(16)
C13 0.0342(13) 0.0369(13) 0.0351(13) -0.0081(10) -0.0034(10) -0.0049(11)
C14 0.0717(18) 0.0484(16) 0.0429(15) -0.0180(13) 0.0022(13) -0.0155(14)
C15 0.085(2) 0.0658(19) 0.0357(15) -0.0159(14) 0.0050(14) -0.0130(17)
C16 0.0545(17) 0.0619(19) 0.0464(17) 0.0026(14) 0.0088(13) -0.0037(15)
C17 0.0492(16) 0.0521(16) 0.0604(18) 0.0051(14) -0.0087(13) -0.0193(14)
C18 0.0445(15) 0.0444(15) 0.0431(15) -0.0080(12) -0.0112(11) -0.0092(12)
C19 0.0369(13) 0.0312(13) 0.0316(12) -0.0083(10) -0.0013(10) -0.0086(11)
C20 0.0393(14) 0.0428(14) 0.0409(14) -0.0152(11) -0.0041(11) -0.0064(12)
C21 0.0402(15) 0.0522(16) 0.0560(17) -0.0137(13) -0.0021(13) -0.0059(13)
C22 0.0467(17) 0.0575(17) 0.0590(18) -0.0074(14) -0.0190(14) -0.0101(14)
C23 0.0570(17) 0.0583(17) 0.0429(15) -0.0160(13) -0.0114(13) -0.0134(15)
C24 0.0446(15) 0.0453(15) 0.0389(14) -0.0164(11) 0.0003(12) -0.0091(12)
N1 0.0404(12) 0.0450(12) 0.0434(12) -0.0187(9) -0.0023(9) 0.0015(10)
O1 0.0741(13) 0.0469(11) 0.0570(11) -0.0243(9) 0.0205(10) -0.0096(10)

loop_
_atom_type_symbol
_atom_type_description
_atom_type_scat_dispersion_real
_atom_type_scat_dispersion_imag
_atom_type_scat_source
C C 0.0033 0.0016 'International Tables Vol C Tables 4.2.6.8 and 6.1.1.4'
H H 0.0000 0.0000 'International Tables Vol C Tables 4.2.6.8 and 6.1.1.4'
N N 0.0061 0.0033 'International Tables Vol C Tables 4.2.6.8 and 6.1.1.4'
O O 0.0106 0.0060 'International Tables Vol C Tables 4.2.6.8 and 6.1.1.4'

loop_
_geom_angle_atom_site_label_1
_geom_angle_atom_site_label_2
_geom_angle_atom_site_label_3
_geom_angle
C6 C1 C2 118.4(2)
C6 C1 C7 116.1(2)
C2 C1 C7 125.4(2)
C3 C2 C1 120.3(2)
C3 C2 H2 119.8
C1 C2 H2 119.8
C4 C3 C2 120.6(3)
C4 C3 H3 119.7
C2 C3 H3 119.7
C3 C4 C5 120.0(3)
C3 C4 H4 120.0
C5 C4 H4 120.0
C4 C5 C6 120.1(3)
C4 C5 H5 120.0
C6 C5 H5 120.0
C5 C6 C1 120.7(3)
C5 C6 H6 119.7
C1 C6 H6 119.7
O1 C7 C1 118.6(2)
O1 C7 C8 119.93(19)
C1 C7 C8 121.5(2)
C9 C8 C13 108.11(17)
C9 C8 C7 112.79(16)
C13 C8 C7 111.41(18)
C9 C8 C11 99.60(17)
C13 C8 C11 112.55(15)
C7 C8 C11 111.81(17)
C12 C9 C10 126.7(2)
C12 C9 C8 127.0(2)
C10 C9 C8 106.29(17)
N1 C10 C9 106.92(19)
N1 C10 H10A 110.3
C9 C10 H10A 110.3
N1 C10 H10B 110.3
C9 C10 H10B 110.3
H10A C10 H10B 108.6
N1 C11 C19 120.9(2)
N1 C11 C8 115.08(19)
C19 C11 C8 124.0(2)
C9 C12 H12A 120.6(15)
C9 C12 H12B 118.5(15)
H12A C12 H12B 121(2)
C18 C13 C14 117.40(19)
C18 C13 C8 122.34(19)
C14 C13 C8 120.02(18)
C15 C14 C13 121.4(2)
C15 C14 H14 119.3
C13 C14 H14 119.3
C16 C15 C14 120.3(2)
C16 C15 H15 119.9
C14 C15 H15 119.9
C17 C16 C15 119.3(2)
C17 C16 H16 120.3
C15 C16 H16 120.3
C16 C17 C18 120.5(2)
C16 C17 H17 119.7
C18 C17 H17 119.7
C13 C18 C17 121.0(2)
C13 C18 H18 119.5
C17 C18 H18 119.5
C20 C19 C24 118.8(2)
C20 C19 C11 122.90(19)
C24 C19 C11 118.3(2)
C19 C20 C21 120.0(2)
C19 C20 H20 120.0
C21 C20 H20 120.0
C22 C21 C20 120.4(2)
C22 C21 H21 119.8
C20 C21 H21 119.8
C21 C22 C23 120.2(2)
C21 C22 H22 119.9
C23 C22 H22 119.9
C22 C23 C24 119.9(2)
C22 C23 H23 120.1
C24 C23 H23 120.1
C23 C24 C19 120.6(2)
C23 C24 H24 119.7
C19 C24 H24 119.7
C11 N1 C10 109.75(19)

loop_
_geom_bond_atom_site_label_1
_geom_bond_atom_site_label_2
_geom_bond_distance
C1 C6 1.381(3)
C1 C2 1.386(3)
C1 C7 1.500(3)
C2 C3 1.379(3)
C2 H2 0.9300
C3 C4 1.355(4)
C3 H3 0.9300
C4 C5 1.372(3)
C4 H4 0.9300
C5 C6 1.376(3)
C5 H5 0.9300
C6 H6 0.9300
C7 O1 1.213(2)
C7 C8 1.542(3)
C8 C9 1.527(3)
C8 C13 1.539(3)
C8 C11 1.544(3)
C9 C12 1.313(3)
C9 C10 1.501(3)
C10 N1 1.458(3)
C10 H10A 0.9700
C10 H10B 0.9700
C11 N1 1.275(3)
C11 C19 1.481(3)
C12 H12A 1.01(3)
C12 H12B 0.99(3)
C13 C18 1.379(3)
C13 C14 1.385(3)
C14 C15 1.371(3)
C14 H14 0.9300
C15 C16 1.369(3)
C15 H15 0.9300
C16 C17 1.364(3)
C16 H16 0.9300
C17 C18 1.381(3)
C17 H17 0.9300
C18 H18 0.9300
C19 C20 1.381(3)
C19 C24 1.393(3)
C20 C21 1.382(3)
C20 H20 0.9300
C21 C22 1.371(3)
C21 H21 0.9300
C22 C23 1.371(3)
C22 H22 0.9300
C23 C24 1.374(3)
C23 H23 0.9300
C24 H24 0.9300
